data_2217081
loop_
_publ_author_name
'Fangfang Su'
'Qingliang Guo'
'Jianmin Dou'
'Dacheng Li'
'Daqi Wang'

_publ_section_title
'[1,2-Bis(diisopropylphosphino)-1,2-dicarba-<i>closo</i>-dodecaborane-\k^2^<i>P</i>,<i>P</i>']dichloridomercury(II)'
_journal_coeditor_code HB2648
_journal_issue 1
_journal_name_full 'Acta Crystallographica Section E'
_journal_page_first m134
_journal_page_last m134
_journal_paper_doi 10.1107/S1600536807065130
_journal_volume 64
_journal_year 2008
_chemical_formula_iupac '[Hg Cl2 (C14 H38 B10 P2)]'
_chemical_formula_moiety 'C14 H38 B10 Cl2 Hg P2'
_chemical_formula_sum 'C14 H38 B10 Cl2 Hg P2'
_chemical_formula_weight 647.97
_chemical_name_systematic
;
[1,2-Bis(diisopropylphosphino)-1,2-dicarba-closo-dodecaborane-\
\k^2^P,P']dichloridomercury(II)
;
_space_group_IT_number 88
_symmetry_cell_setting tetragonal
_symmetry_space_group_name_Hall '-I 4ad'
_symmetry_space_group_name_H-M 'I 41/a :2'
_atom_sites_solution_hydrogens geom
_atom_sites_solution_primary direct
_atom_sites_solution_secondary difmap
_audit_creation_method SHELXL-97
_cell_angle_alpha 90.00
_cell_angle_beta 90.00
_cell_angle_gamma 90.00
_cell_formula_units_Z 16
_cell_length_a 21.110(3)
_cell_length_b 21.110(3)
_cell_length_c 24.585(6)
_cell_measurement_reflns_used 5681
_cell_measurement_temperature 298(2)
_cell_measurement_theta_max 25.340
_cell_measurement_theta_min 2.311
_cell_volume 10956(3)
_computing_cell_refinement 'SAINT (Bruker, 2001)'
_computing_data_collection 'SMART (Bruker, 2001)'
_computing_data_reduction 'SAINT (Bruker, 2001)'
_computing_molecular_graphics 'SHELXTL (Bruker, 2001)'
_computing_publication_material 'SHELXTL (Bruker, 2001)'
_computing_structure_refinement 'SHELXL97 (Sheldrick, 1997)'
_computing_structure_solution 'SHELXS97 (Sheldrick, 1997)'
_diffrn_ambient_temperature 298(2)
_diffrn_measured_fraction_theta_full 0.997
_diffrn_measured_fraction_theta_max 0.997
_diffrn_measurement_device_type 'Bruker SMART CCD'
_diffrn_measurement_method \w
_diffrn_radiation_monochromator graphite
_diffrn_radiation_source 'fine-focus sealed tube'
_diffrn_radiation_type MoK\a
_diffrn_radiation_wavelength 0.71073
_diffrn_reflns_av_R_equivalents 0.0805
_diffrn_reflns_av_sigmaI/netI 0.0610
_diffrn_reflns_limit_h_max 23
_diffrn_reflns_limit_h_min -25
_diffrn_reflns_limit_k_max 25
_diffrn_reflns_limit_k_min -17
_diffrn_reflns_limit_l_max 27
_diffrn_reflns_limit_l_min -29
_diffrn_reflns_number 22446
_diffrn_reflns_theta_full 25.01
_diffrn_reflns_theta_max 25.01
_diffrn_reflns_theta_min 1.93
_exptl_absorpt_coefficient_mu 5.933
_exptl_absorpt_correction_T_max 0.167
_exptl_absorpt_correction_T_min 0.145
_exptl_absorpt_correction_type multi-scan
_exptl_absorpt_process_details '(SADABS; Bruker, 2001)'
_exptl_crystal_colour colorless
_exptl_crystal_density_diffrn 1.571
_exptl_crystal_density_method 'not measured'
_exptl_crystal_description block
_exptl_crystal_F_000 5056
_exptl_crystal_size_max 0.53
_exptl_crystal_size_mid 0.49
_exptl_crystal_size_min 0.47
_refine_diff_density_max 1.366
_refine_diff_density_min -1.234
_refine_ls_extinction_method none
_refine_ls_goodness_of_fit_ref 1.000
_refine_ls_hydrogen_treatment constr
_refine_ls_matrix_type full
_refine_ls_number_parameters 270
_refine_ls_number_reflns 4815
_refine_ls_number_restraints 290
_refine_ls_restrained_S_all 1.054
_refine_ls_R_factor_all 0.0581
_refine_ls_R_factor_gt 0.0378
_refine_ls_shift/su_max 0.002
_refine_ls_shift/su_mean 0.000
_refine_ls_structure_factor_coef Fsqd
_refine_ls_weighting_details 'calc w=1/[\s^2^(Fo^2^)+(0.0310P)^2^] where P=(Fo^2^+2Fc^2^)/3'
_refine_ls_weighting_scheme calc
_refine_ls_wR_factor_gt 0.0726
_refine_ls_wR_factor_ref 0.0768
_reflns_number_gt 3491
_reflns_number_total 4815
_reflns_threshold_expression I>2\s(I)
_cod_data_source_file hb2648.cif
_cod_data_source_block I
_cod_depositor_comments
;
The following automatic conversions were performed:
'_symmetry_cell_setting' value 'Tetragonal' changed to 'tetragonal'
according to '/home/saulius/struct/CIF-dictionaries/cif_core.dic'
dictionary named 'cif_core.dic' version 2.4.1 from 2010-06-29.

Automatic conversion script
Id: cif_fix_enum 1527 2010-12-29 10:47:43Z saulius 

The following automatic conversions were performed:

'_symmetry_cell_setting' value 'Tetragonal' changed to 'tetragonal'
according to /home/saulius/struct/CIF-dictionaries/cif_core.dic
dictionary named 'cif_core.dic' version 2.4.1 from 2010-06-29.

Automatic conversion script
Id: cif_fix_values 1715 2011-07-08 13:25:40Z adriana 
;
_cod_original_sg_symbol_H-M 'I 41/a'
_cod_database_code 2217081
_cod_database_fobs_code 2217081

loop_
_symmetry_equiv_pos_as_xyz
'x, y, z'
'-x+1/2, -y, z+1/2'
'-y+3/4, x+1/4, z+1/4'
'y+3/4, -x+3/4, z+3/4'
'x+1/2, y+1/2, z+1/2'
'-x+1, -y+1/2, z+1'
'-y+5/4, x+3/4, z+3/4'
'y+5/4, -x+5/4, z+5/4'
'-x, -y, -z'
'x-1/2, y, -z-1/2'
'y-3/4, -x-1/4, -z-1/4'
'-y-3/4, x-3/4, -z-3/4'
'-x+1/2, -y+1/2, -z+1/2'
'x, y+1/2, -z'
'y-1/4, -x+1/4, -z+1/4'
'-y-1/4, x-1/4, -z-1/4'

loop_
_atom_site_type_symbol
_atom_site_label
_atom_site_fract_x
_atom_site_fract_y
_atom_site_fract_z
_atom_site_U_iso_or_equiv
_atom_site_adp_type
_atom_site_calc_flag
_atom_site_refinement_flags
_atom_site_occupancy
P P1 0.88138(6) 0.58515(7) 0.21383(4) 0.0258(3) Uani d DU 1
Hg Hg1 0.906748(11) 0.554286(12) 0.117243(8) 0.03997(11) Uani d D 1
P P2 1.02256(7) 0.53987(8) 0.13960(5) 0.0344(4) Uani d U 1
Cl Cl1 0.87446(8) 0.63978(9) 0.05593(7) 0.0653(5) Uani d . 1
Cl Cl2 0.85996(8) 0.45816(8) 0.07802(7) 0.0598(5) Uani d . 1
B B3 1.0185(3) 0.6349(3) 0.2328(2) 0.0303(16) Uani d . 1
H H3 1.0115 0.6728 0.2028 0.036 Uiso calc R 1
B B4 0.9818(3) 0.6364(4) 0.2987(2) 0.0391(19) Uani d . 1
H H4 0.9519 0.6761 0.3122 0.047 Uiso calc R 1
B B5 0.9646(3) 0.5571(3) 0.3155(2) 0.0401(19) Uani d . 1
H H5 0.9232 0.5447 0.3406 0.048 Uiso calc R 1
B B6 0.9896(3) 0.5093(3) 0.2589(2) 0.0319(16) Uani d . 1
H H6 0.9638 0.4667 0.2457 0.038 Uiso calc R 1
B B7 1.0743(3) 0.5145(4) 0.2565(3) 0.0413(19) Uani d . 1
H H7 1.1044 0.4750 0.2430 0.050 Uiso calc R 1
B B8 1.0922(3) 0.5945(3) 0.2405(3) 0.0379(18) Uani d . 1
H H8 1.1341 0.6074 0.2164 0.046 Uiso calc R 1
B B9 1.0649(3) 0.6428(4) 0.2937(3) 0.046(2) Uani d . 1
H H9 1.0894 0.6872 0.3041 0.056 Uiso calc R 1
B B10 1.0309(3) 0.5941(4) 0.3432(3) 0.050(2) Uani d . 1
H H10 1.0334 0.6065 0.3866 0.060 Uiso calc R 1
B B11 1.0350(3) 0.5142(4) 0.3206(3) 0.047(2) Uani d . 1
H H11 1.0393 0.4738 0.3486 0.057 Uiso calc R 1
B B12 1.0978(3) 0.5680(4) 0.3086(3) 0.050(2) Uani d . 1
H H12 1.1436 0.5629 0.3294 0.060 Uiso calc R 1
C C1 0.9610(2) 0.5824(3) 0.24933(18) 0.0280(12) Uani d DU 1
C C2 1.0262(2) 0.5577(3) 0.21524(19) 0.0301(12) Uani d DU 1
C C3 0.8303(3) 0.5299(3) 0.2536(2) 0.0326(13) Uani d U 1
H H3A 0.8588 0.4975 0.2683 0.039 Uiso calc R 1
C C4 0.7960(3) 0.5584(3) 0.3027(2) 0.0508(17) Uani d U 1
H H4A 0.7646 0.5880 0.2903 0.076 Uiso calc R 1
H H4B 0.8260 0.5799 0.3255 0.076 Uiso calc R 1
H H4C 0.7758 0.5252 0.3230 0.076 Uiso calc R 1
C C5 0.7850(3) 0.4955(3) 0.2166(2) 0.0515(18) Uani d U 1
H H5A 0.7646 0.4620 0.2364 0.077 Uiso calc R 1
H H5B 0.8079 0.4778 0.1864 0.077 Uiso calc R 1
H H5C 0.7537 0.5246 0.2034 0.077 Uiso calc R 1
C C6 0.8465(3) 0.6652(3) 0.2224(2) 0.0380(14) Uani d U 1
H H6A 0.8417 0.6741 0.2613 0.046 Uiso calc R 1
C C7 0.8844(3) 0.7185(3) 0.1962(3) 0.0577(18) Uani d U 1
H H7A 0.8959 0.7066 0.1598 0.087 Uiso calc R 1
H H7B 0.9220 0.7263 0.2171 0.087 Uiso calc R 1
H H7C 0.8590 0.7563 0.1951 0.087 Uiso calc R 1
C C8 0.7808(3) 0.6633(3) 0.1959(3) 0.0584(18) Uani d U 1
H H8A 0.7606 0.7037 0.2001 0.088 Uiso calc R 1
H H8B 0.7556 0.6312 0.2131 0.088 Uiso calc R 1
H H8C 0.7851 0.6537 0.1579 0.088 Uiso calc R 1
C C9 1.0537(3) 0.4602(3) 0.1261(3) 0.0523(16) Uani d U 1
H H9A 1.0981 0.4580 0.1375 0.063 Uiso calc R 1
C C10 1.0167(4) 0.4082(3) 0.1536(3) 0.078(2) Uani d U 1
H H10A 0.9722 0.4173 0.1511 0.116 Uiso calc R 1
H H10B 1.0288 0.4057 0.1912 0.116 Uiso calc R 1
H H10C 1.0255 0.3686 0.1360 0.116 Uiso calc R 1
C C11 1.0495(4) 0.4506(4) 0.0638(3) 0.085(2) Uani d U 1
H H11A 1.0616 0.4080 0.0549 0.128 Uiso calc R 1
H H11B 1.0774 0.4798 0.0459 0.128 Uiso calc R 1
H H11C 1.0068 0.4580 0.0519 0.128 Uiso calc R 1
C C12 1.0783(3) 0.5968(3) 0.1081(2) 0.0502(16) Uani d U 1
H H12A 1.0793 0.6333 0.1326 0.060 Uiso calc R 1
C C13 1.1470(3) 0.5732(4) 0.1045(3) 0.069(2) Uani d U 1
H H13A 1.1509 0.5437 0.0750 0.104 Uiso calc R 1
H H13B 1.1584 0.5527 0.1380 0.104 Uiso calc R 1
H H13C 1.1748 0.6086 0.0983 0.104 Uiso calc R 1
C C14 1.0553(4) 0.6221(4) 0.0543(3) 0.093(3) Uani d U 1
H H14A 1.0866 0.6501 0.0393 0.140 Uiso calc R 1
H H14B 1.0164 0.6448 0.0596 0.140 Uiso calc R 1
H H14C 1.0483 0.5875 0.0297 0.140 Uiso calc R 1

loop_
_atom_site_aniso_label
_atom_site_aniso_U_11
_atom_site_aniso_U_22
_atom_site_aniso_U_33
_atom_site_aniso_U_12
_atom_site_aniso_U_13
_atom_site_aniso_U_23
P1 0.0229(8) 0.0301(9) 0.0245(7) -0.0001(7) -0.0025(6) -0.0018(6)
Hg1 0.03668(17) 0.05346(19) 0.02979(13) 0.00074(13) -0.00920(11) -0.00648(11)
P2 0.0269(9) 0.0513(10) 0.0249(7) 0.0046(8) -0.0005(7) -0.0113(7)
Cl1 0.0625(12) 0.0856(14) 0.0479(9) 0.0170(11) -0.0108(9) 0.0162(10)
Cl2 0.0628(12) 0.0618(12) 0.0547(10) -0.0097(10) -0.0096(9) -0.0179(9)
B3 0.030(4) 0.032(4) 0.030(3) -0.008(3) -0.001(3) -0.006(3)
B4 0.037(4) 0.052(5) 0.029(3) 0.002(4) 0.000(3) -0.018(3)
B5 0.035(4) 0.062(5) 0.023(3) -0.005(4) 0.002(3) 0.009(3)
B6 0.026(4) 0.033(4) 0.036(3) 0.001(3) 0.002(3) 0.011(3)
B7 0.029(4) 0.056(5) 0.038(4) 0.006(4) -0.007(3) 0.009(4)
B8 0.022(4) 0.060(5) 0.032(3) -0.008(4) -0.001(3) -0.005(4)
B9 0.033(4) 0.061(6) 0.045(4) -0.005(4) -0.008(4) -0.020(4)
B10 0.036(5) 0.093(7) 0.020(3) 0.003(5) -0.011(3) -0.012(4)
B11 0.033(4) 0.075(6) 0.034(4) 0.006(4) -0.004(3) 0.028(4)
B12 0.031(4) 0.089(7) 0.031(4) 0.003(5) -0.008(3) -0.008(4)
C1 0.023(3) 0.038(3) 0.023(2) -0.001(2) 0.001(2) -0.002(2)
C2 0.026(3) 0.037(3) 0.027(2) 0.004(2) 0.002(2) -0.003(2)
C3 0.027(3) 0.040(3) 0.030(3) -0.008(3) 0.001(2) -0.002(2)
C4 0.038(4) 0.068(4) 0.046(3) -0.004(3) 0.009(3) -0.001(3)
C5 0.041(4) 0.066(4) 0.047(3) -0.018(4) 0.003(3) -0.005(3)
C6 0.033(3) 0.045(3) 0.037(3) 0.005(3) -0.003(3) -0.004(3)
C7 0.063(4) 0.039(4) 0.071(4) 0.007(4) -0.009(4) -0.002(3)
C8 0.047(4) 0.064(4) 0.064(4) 0.017(4) -0.011(3) 0.002(4)
C9 0.042(3) 0.060(4) 0.055(3) 0.010(3) -0.004(3) -0.021(3)
C10 0.083(5) 0.054(5) 0.096(5) 0.018(4) -0.004(5) -0.028(4)
C11 0.073(5) 0.109(5) 0.075(4) 0.014(4) 0.001(4) -0.052(4)
C12 0.038(3) 0.073(4) 0.039(3) -0.003(3) 0.006(3) 0.000(3)
C13 0.041(4) 0.105(5) 0.062(4) -0.007(4) 0.016(3) -0.015(4)
C14 0.081(5) 0.142(7) 0.057(4) -0.012(5) 0.005(4) 0.029(5)

loop_
_atom_type_symbol
_atom_type_description
_atom_type_scat_dispersion_real
_atom_type_scat_dispersion_imag
_atom_type_scat_source
C C 0.0033 0.0016 'International Tables Vol C Tables 4.2.6.8 and 6.1.1.4'
H H 0.0000 0.0000 'International Tables Vol C Tables 4.2.6.8 and 6.1.1.4'
B B 0.0013 0.0007 'International Tables Vol C Tables 4.2.6.8 and 6.1.1.4'
P P 0.1023 0.0942 'International Tables Vol C Tables 4.2.6.8 and 6.1.1.4'
Hg Hg -2.3894 9.2266 'International Tables Vol C Tables 4.2.6.8 and 6.1.1.4'
Cl Cl 0.1484 0.1585 'International Tables Vol C Tables 4.2.6.8 and 6.1.1.4'

loop_
_geom_angle_atom_site_label_1
_geom_angle_atom_site_label_2
_geom_angle_atom_site_label_3
_geom_angle
_geom_angle_publ_flag
C6 P1 C3 106.3(3) ?
C6 P1 C1 109.1(2) ?
C3 P1 C1 104.6(2) ?
C6 P1 Hg1 115.26(18) ?
C3 P1 Hg1 117.07(17) ?
C1 P1 Hg1 103.73(13) n
Cl1 Hg1 Cl2 104.81(6) n
Cl1 Hg1 P1 109.29(6) ?
Cl2 Hg1 P1 119.90(5) ?
Cl1 Hg1 P2 119.51(6) ?
Cl2 Hg1 P2 112.06(6) ?
P1 Hg1 P2 91.82(4) n
C9 P2 C12 107.0(3) ?
C9 P2 C2 110.2(3) ?
C12 P2 C2 104.8(3) ?
C9 P2 Hg1 114.7(2) ?
C12 P2 Hg1 116.5(2) ?
C2 P2 Hg1 103.19(15) n
C1 B3 C2 60.0(3) ?
C1 B3 B8 106.7(5) ?
C2 B3 B8 58.9(4) ?
C1 B3 B4 59.1(3) ?
C2 B3 B4 106.8(5) ?
B8 B3 B4 106.8(5) ?
C1 B3 B9 104.6(5) ?
C2 B3 B9 104.5(5) ?
B8 B3 B9 58.7(4) ?
B4 B3 B9 58.8(4) ?
C1 B3 H3 122.8 ?
C2 B3 H3 122.9 ?
B8 B3 H3 122.5 ?
B4 B3 H3 122.3 ?
B9 B3 H3 124.4 ?
C1 B4 B10 104.7(5) ?
C1 B4 B5 58.9(3) ?
B10 B4 B5 59.4(4) ?
C1 B4 B9 104.8(4) ?
B10 B4 B9 59.6(4) ?
B5 B4 B9 107.1(5) ?
C1 B4 B3 57.5(3) ?
B10 B4 B3 107.4(5) ?
B5 B4 B3 106.4(5) ?
B9 B4 B3 60.7(4) ?
C1 B4 H4 124.8 ?
B10 B4 H4 122.6 ?
B5 B4 H4 122.3 ?
B9 B4 H4 122.2 ?
B3 B4 H4 122.2 ?
C1 B5 B10 105.4(5) ?
C1 B5 B11 105.5(4) ?
B10 B5 B11 61.3(4) ?
C1 B5 B4 59.4(3) ?
B10 B5 B4 60.0(4) ?
B11 B5 B4 109.5(5) ?
C1 B5 B6 56.9(3) ?
B10 B5 B6 108.6(5) ?
B11 B5 B6 61.0(4) ?
B4 B5 B6 107.0(4) ?
C1 B5 H5 124.9 ?
B10 B5 H5 121.6 ?
B11 B5 H5 120.9 ?
B4 B5 H5 121.4 ?
B6 B5 H5 122.3 ?
C2 B6 C1 60.8(3) ?
C2 B6 B7 58.7(3) ?
C1 B6 B7 107.3(5) ?
C2 B6 B5 106.8(5) ?
C1 B6 B5 59.0(3) ?
B7 B6 B5 106.5(5) ?
C2 B6 B11 105.0(5) ?
C1 B6 B11 104.9(5) ?
B7 B6 B11 59.5(4) ?
B5 B6 B11 58.1(4) ?
C2 B6 H6 122.6 ?
C1 B6 H6 122.3 ?
B7 B6 H6 122.3 ?
B5 B6 H6 122.8 ?
B11 B6 H6 124.1 ?
C2 B7 B8 58.9(4) ?
C2 B7 B12 104.8(5) ?
B8 B7 B12 59.8(4) ?
C2 B7 B11 104.6(5) ?
B8 B7 B11 107.3(5) ?
B12 B7 B11 59.6(4) ?
C2 B7 B6 57.1(3) ?
B8 B7 B6 106.1(5) ?
B12 B7 B6 107.1(5) ?
B11 B7 B6 60.4(4) ?
C2 B7 H7 124.8 ?
B8 B7 H7 122.1 ?
B12 B7 H7 122.5 ?
B11 B7 H7 122.3 ?
B6 B7 H7 122.7 ?
C2 B8 B9 105.5(5) ?
C2 B8 B12 104.7(5) ?
B9 B8 B12 60.1(4) ?
C2 B8 B7 58.4(3) ?
B9 B8 B7 108.5(5) ?
B12 B8 B7 60.2(4) ?
C2 B8 B3 57.9(3) ?
B9 B8 B3 61.1(4) ?
B12 B8 B3 108.1(5) ?
B7 B8 B3 107.0(5) ?
C2 B8 H8 124.9 ?
B9 B8 H8 121.4 ?
B12 B8 H8 122.3 ?
B7 B8 H8 121.7 ?
B3 B8 H8 121.8 ?
B10 B9 B8 108.2(6) ?
B10 B9 B4 59.9(4) ?
B8 B9 B4 109.4(5) ?
B10 B9 B12 59.4(4) ?
B8 B9 B12 60.4(4) ?
B4 B9 B12 108.0(6) ?
B10 B9 B3 107.5(5) ?
B8 B9 B3 60.2(4) ?
B4 B9 B3 60.5(3) ?
B12 B9 B3 107.7(5) ?
B10 B9 H9 122.2 ?
B8 B9 H9 120.9 ?
B4 B9 H9 121.1 ?
B12 B9 H9 122.1 ?
B3 B9 H9 121.9 ?
B12 B10 B5 108.6(5) ?
B12 B10 B9 60.8(4) ?
B5 B10 B9 108.7(5) ?
B12 B10 B4 109.6(5) ?
B5 B10 B4 60.6(4) ?
B9 B10 B4 60.5(4) ?
B12 B10 B11 60.4(4) ?
B5 B10 B11 59.4(4) ?
B9 B10 B11 108.7(5) ?
B4 B10 B11 108.5(5) ?
B12 B10 H10 120.8 ?
B5 B10 H10 121.6 ?
B9 B10 H10 121.1 ?
B4 B10 H10 120.9 ?
B11 B10 H10 121.8 ?
B5 B11 B12 107.1(5) ?
B5 B11 B10 59.3(4) ?
B12 B11 B10 58.7(4) ?
B5 B11 B7 109.3(5) ?
B12 B11 B7 60.1(4) ?
B10 B11 B7 107.3(5) ?
B5 B11 B6 60.9(4) ?
B12 B11 B6 107.3(4) ?
B10 B11 B6 107.0(5) ?
B7 B11 B6 60.1(4) ?
B5 B11 H11 121.2 ?
B12 B11 H11 122.6 ?
B10 B11 H11 123.0 ?
B7 B11 H11 121.1 ?
B6 B11 H11 121.8 ?
B10 B12 B9 59.8(4) ?
B10 B12 B11 60.9(4) ?
B9 B12 B11 108.3(5) ?
B10 B12 B8 107.9(5) ?
B9 B12 B8 59.6(4) ?
B11 B12 B8 108.1(5) ?
B10 B12 B7 109.1(5) ?
B9 B12 B7 108.0(5) ?
B11 B12 B7 60.3(4) ?
B8 B12 B7 60.0(4) ?
B10 B12 H12 121.2 ?
B9 B12 H12 122.0 ?
B11 B12 H12 121.3 ?
B8 B12 H12 122.0 ?
B7 B12 H12 121.3 ?
B6 C1 B3 112.3(4) ?
B6 C1 C2 59.6(3) ?
B3 C1 C2 60.0(3) ?
B6 C1 B5 64.1(4) ?
B3 C1 B5 113.7(4) ?
C2 C1 B5 109.8(4) ?
B6 C1 B4 114.8(4) ?
B3 C1 B4 63.5(4) ?
C2 C1 B4 110.2(4) ?
B5 C1 B4 61.8(4) ?
B6 C1 P1 114.3(4) ?
B3 C1 P1 120.3(4) ?
C2 C1 P1 120.1(3) n
B5 C1 P1 119.0(3) ?
B4 C1 P1 122.0(3) ?
B6 C2 C1 59.6(3) ?
B6 C2 B3 112.3(4) ?
C1 C2 B3 60.0(3) ?
B6 C2 B7 64.2(4) ?
C1 C2 B7 110.8(4) ?
B3 C2 B7 114.9(5) ?
B6 C2 B8 114.9(4) ?
C1 C2 B8 110.0(4) ?
B3 C2 B8 63.2(4) ?
B7 C2 B8 62.7(4) ?
B6 C2 P2 119.3(4) ?
C1 C2 P2 120.9(3) n
B3 C2 P2 115.9(4) ?
B7 C2 P2 120.1(3) ?
B8 C2 P2 118.6(3) ?
C5 C3 C4 111.4(5) ?
C5 C3 P1 110.6(4) ?
C4 C3 P1 116.1(4) ?
C5 C3 H3A 106.0 ?
C4 C3 H3A 106.0 ?
P1 C3 H3A 106.0 ?
C3 C4 H4A 109.5 ?
C3 C4 H4B 109.5 ?
H4A C4 H4B 109.5 ?
C3 C4 H4C 109.5 ?
H4A C4 H4C 109.5 ?
H4B C4 H4C 109.5 ?
C3 C5 H5A 109.5 ?
C3 C5 H5B 109.5 ?
H5A C5 H5B 109.5 ?
C3 C5 H5C 109.5 ?
H5A C5 H5C 109.5 ?
H5B C5 H5C 109.5 ?
C7 C6 C8 108.3(5) ?
C7 C6 P1 114.6(4) ?
C8 C6 P1 106.7(4) ?
C7 C6 H6A 109.0 ?
C8 C6 H6A 109.0 ?
P1 C6 H6A 109.0 ?
C6 C7 H7A 109.5 ?
C6 C7 H7B 109.5 ?
H7A C7 H7B 109.5 ?
C6 C7 H7C 109.5 ?
H7A C7 H7C 109.5 ?
H7B C7 H7C 109.5 ?
C6 C8 H8A 109.5 ?
C6 C8 H8B 109.5 ?
H8A C8 H8B 109.5 ?
C6 C8 H8C 109.5 ?
H8A C8 H8C 109.5 ?
H8B C8 H8C 109.5 ?
C10 C9 C11 108.6(6) ?
C10 C9 P2 113.6(5) ?
C11 C9 P2 106.2(5) ?
C10 C9 H9A 109.4 ?
C11 C9 H9A 109.4 ?
P2 C9 H9A 109.4 ?
C9 C10 H10A 109.5 ?
C9 C10 H10B 109.5 ?
H10A C10 H10B 109.5 ?
C9 C10 H10C 109.5 ?
H10A C10 H10C 109.5 ?
H10B C10 H10C 109.5 ?
C9 C11 H11A 109.5 ?
C9 C11 H11B 109.5 ?
H11A C11 H11B 109.5 ?
C9 C11 H11C 109.5 ?
H11A C11 H11C 109.5 ?
H11B C11 H11C 109.5 ?
C14 C12 C13 111.6(5) ?
C14 C12 P2 113.2(5) ?
C13 C12 P2 114.5(5) ?
C14 C12 H12A 105.6 ?
C13 C12 H12A 105.6 ?
P2 C12 H12A 105.6 ?
C12 C13 H13A 109.5 ?
C12 C13 H13B 109.5 ?
H13A C13 H13B 109.5 ?
C12 C13 H13C 109.5 ?
H13A C13 H13C 109.5 ?
H13B C13 H13C 109.5 ?
C12 C14 H14A 109.5 ?
C12 C14 H14B 109.5 ?
H14A C14 H14B 109.5 ?
C12 C14 H14C 109.5 ?
H14A C14 H14C 109.5 ?
H14B C14 H14C 109.5 ?

loop_
_geom_bond_atom_site_label_1
_geom_bond_atom_site_label_2
_geom_bond_distance
_geom_bond_publ_flag
P1 C6 1.856(6) ?
P1 C3 1.865(5) ?
P1 C1 1.896(5) n
Hg1 Cl1 2.4482(17) y
Hg1 Cl2 2.4542(17) y
Hg1 P1 2.5200(10) y
Hg1 P2 2.5242(16) y
P2 C9 1.836(7) ?
P2 C12 1.851(6) ?
P2 C2 1.899(5) n
B3 C1 1.691(8) ?
B3 C2 1.693(8) ?
B3 B8 1.783(9) ?
B3 B4 1.795(8) ?
B3 B9 1.798(9) ?
B3 H3 1.1000 ?
B4 C1 1.722(8) ?
B4 B10 1.752(10) ?
B4 B5 1.763(10) ?
B4 B9 1.764(10) ?
B4 H4 1.1000 ?
B5 C1 1.713(7) ?
B5 B10 1.743(10) ?
B5 B11 1.745(10) ?
B5 B6 1.797(9) ?
B5 H5 1.1000 ?
B6 C2 1.673(8) ?
B6 C1 1.674(8) ?
B6 B7 1.793(9) ?
B6 B11 1.797(9) ?
B6 H6 1.1000 ?
B7 C2 1.701(8) ?
B7 B8 1.775(10) ?
B7 B12 1.778(10) ?
B7 B11 1.781(9) ?
B7 H7 1.1000 ?
B8 C2 1.711(8) ?
B8 B9 1.756(9) ?
B8 B12 1.770(9) ?
B8 H8 1.1000 ?
B9 B10 1.748(11) ?
B9 B12 1.765(11) ?
B9 H9 1.1000 ?
B10 B12 1.739(10) ?
B10 B11 1.778(11) ?
B10 H10 1.1000 ?
B11 B12 1.769(10) ?
B11 H11 1.1000 ?
B12 H12 1.1000 ?
C1 C2 1.694(6) n
C3 C5 1.507(7) ?
C3 C4 1.531(7) ?
C3 H3A 0.9800 ?
C4 H4A 0.9600 ?
C4 H4B 0.9600 ?
C4 H4C 0.9600 ?
C5 H5A 0.9600 ?
C5 H5B 0.9600 ?
C5 H5C 0.9600 ?
C6 C7 1.523(8) ?
C6 C8 1.532(7) ?
C6 H6A 0.9800 ?
C7 H7A 0.9600 ?
C7 H7B 0.9600 ?
C7 H7C 0.9600 ?
C8 H8A 0.9600 ?
C8 H8B 0.9600 ?
C8 H8C 0.9600 ?
C9 C10 1.507(9) ?
C9 C11 1.548(9) ?
C9 H9A 0.9800 ?
C10 H10A 0.9600 ?
C10 H10B 0.9600 ?
C10 H10C 0.9600 ?
C11 H11A 0.9600 ?
C11 H11B 0.9600 ?
C11 H11C 0.9600 ?
C12 C14 1.507(8) ?
C12 C13 1.537(8) ?
C12 H12A 0.9800 ?
C13 H13A 0.9600 ?
C13 H13B 0.9600 ?
C13 H13C 0.9600 ?
C14 H14A 0.9600 ?
C14 H14B 0.9600 ?
C14 H14C 0.9600 ?
